data_4318858
loop_
_publ_author_name
'Xiaoming Ren'
'Qingjin Meng'
'You Song'
'Chuanjiang Hu'
'Changsheng Lu'
'Xiaoyuan Chen'
'Ziling Xue'

_publ_section_title
;
 Unusual Magnetic Property Associated with Dimerization within a Nickel
 Tetramer
;
_journal_name_full 'Inorganic Chemistry'
_journal_page_first 5931
_journal_page_last 5933
_journal_paper_doi 10.1021/ic0255860
_journal_volume 41
_journal_year 2002
_chemical_formula_sum 'C20 H13 N6 Ni S4'
_chemical_formula_weight 524.31
_chemical_name_systematic
; 
 ? 
;
_space_group_IT_number 2
_symmetry_cell_setting triclinic
_symmetry_space_group_name_Hall '-P 1'
_symmetry_space_group_name_H-M 'P -1'
_atom_sites_solution_hydrogens geom
_atom_sites_solution_primary direct
_atom_sites_solution_secondary difmap
_audit_creation_method SHELXL-97
_cell_angle_alpha 73.070(2)
_cell_angle_beta 74.367(2)
_cell_angle_gamma 67.640(2)
_cell_formula_units_Z 4
_cell_length_a 11.3376(15)
_cell_length_b 13.9757(18)
_cell_length_c 15.481(2)
_cell_measurement_temperature 89(2)
_cell_volume 2135.0(5)
_computing_cell_refinement 'Bruker SMART'
_computing_data_collection 'Bruker SMART'
_computing_data_reduction 'Bruker SHELXTL'
_computing_molecular_graphics 'Bruker SHELXTL'
_computing_publication_material 'Bruker SHELXTL'
_computing_structure_refinement 'SHELXL-97 (Sheldrick, 1997)'
_computing_structure_solution 'SHELXS-97 (Sheldrick, 1990)'
_diffrn_ambient_temperature 89(2)
_diffrn_measured_fraction_theta_full 0.912
_diffrn_measured_fraction_theta_max 0.912
_diffrn_measurement_device_type 'CCD area detector'
_diffrn_measurement_method 'phi and omega scans'
_diffrn_radiation_monochromator graphite
_diffrn_radiation_source 'fine-focus sealed tube'
_diffrn_radiation_type MoK\a
_diffrn_radiation_wavelength 0.71073
_diffrn_reflns_av_R_equivalents 0.0145
_diffrn_reflns_av_sigmaI/netI 0.0295
_diffrn_reflns_limit_h_max 11
_diffrn_reflns_limit_h_min -15
_diffrn_reflns_limit_k_max 17
_diffrn_reflns_limit_k_min -18
_diffrn_reflns_limit_l_max 13
_diffrn_reflns_limit_l_min -20
_diffrn_reflns_number 14011
_diffrn_reflns_theta_full 28.29
_diffrn_reflns_theta_max 28.29
_diffrn_reflns_theta_min 1.90
_exptl_absorpt_coefficient_mu 1.321
_exptl_absorpt_correction_type none
_exptl_crystal_density_diffrn 1.631
_exptl_crystal_density_method 'not measured'
_exptl_crystal_description plate
_exptl_crystal_F_000 1068
_exptl_crystal_size_max 0.25
_exptl_crystal_size_mid 0.2
_exptl_crystal_size_min 0.15
_refine_diff_density_max 0.545
_refine_diff_density_min -0.467
_refine_diff_density_rms 0.070
_refine_ls_extinction_method none
_refine_ls_goodness_of_fit_ref 1.005
_refine_ls_hydrogen_treatment mixed
_refine_ls_matrix_type full
_refine_ls_number_parameters 575
_refine_ls_number_reflns 9653
_refine_ls_number_restraints 0
_refine_ls_restrained_S_all 1.005
_refine_ls_R_factor_all 0.0454
_refine_ls_R_factor_gt 0.0316
_refine_ls_shift/su_max 0.013
_refine_ls_shift/su_mean 0.001
_refine_ls_structure_factor_coef Fsqd
_refine_ls_weighting_details 'calc w=1/[\s^2^(Fo^2^)+(0.0499P)^2^+0.0000P] where P=(Fo^2^+2Fc^2^)/3'
_refine_ls_weighting_scheme calc
_refine_ls_wR_factor_gt 0.0809
_refine_ls_wR_factor_ref 0.0858
_reflns_number_gt 7442
_reflns_number_total 9653
_reflns_threshold_expression >2sigma(I)
_cod_data_source_file ic0255860_s3_2.cif
_cod_data_source_block Complex1_89K
_cod_depositor_comments
;
The following automatic conversions were performed:

'_symmetry_cell_setting' value 'Triclinic' changed to 'triclinic'
according to the built-in table from CIF Core dictionary named
'cif_core.dic' version 2.4.1 from 2010-06-29.

Automatic conversion script
Id: cif_fix_values 1646 2011-03-28 12:23:43Z adriana 
;
_cod_original_cell_volume 2135.1(5)
_cod_database_code 4318858

loop_
_symmetry_equiv_pos_as_xyz
'x, y, z'
'-x, -y, -z'

loop_
_atom_site_label
_atom_site_type_symbol
_atom_site_fract_x
_atom_site_fract_y
_atom_site_fract_z
_atom_site_U_iso_or_equiv
_atom_site_adp_type
_atom_site_occupancy
_atom_site_symmetry_multiplicity
_atom_site_calc_flag
_atom_site_refinement_flags
_atom_site_disorder_assembly
_atom_site_disorder_group
Ni1 Ni 0.68687(2) 0.448816(18) 0.496644(16) 0.01368(7) Uani 1 1 d . . .
Ni2 Ni 1.00704(2) 0.652741(19) 0.641108(17) 0.01619(7) Uani 1 1 d . . .
S1 S 0.62678(5) 0.42466(4) 0.38675(3) 0.01639(11) Uani 1 1 d . . .
S2 S 0.68700(5) 0.60582(4) 0.42576(3) 0.01624(11) Uani 1 1 d . . .
S3 S 0.69437(5) 0.28965(4) 0.56416(3) 0.01647(11) Uani 1 1 d . . .
S4 S 0.74164(5) 0.47395(4) 0.60854(3) 0.01664(11) Uani 1 1 d . . .
S5 S 0.95069(5) 0.63310(4) 0.52684(4) 0.01801(11) Uani 1 1 d . . .
S6 S 1.00841(5) 0.81068(4) 0.57429(4) 0.01996(11) Uani 1 1 d . . .
S7 S 1.00515(5) 0.49528(4) 0.70764(4) 0.01915(11) Uani 1 1 d . . .
S8 S 1.07047(5) 0.66957(4) 0.75320(4) 0.01904(11) Uani 1 1 d . . .
N1 N 0.53232(16) 0.56540(13) 0.15928(12) 0.0209(4) Uani 1 1 d . . .
N2 N 0.60874(18) 0.80198(14) 0.21195(12) 0.0261(4) Uani 1 1 d . . .
N3 N 0.77008(19) 0.09441(15) 0.78193(13) 0.0309(4) Uani 1 1 d . . .
N4 N 0.80711(16) 0.34223(14) 0.84359(12) 0.0238(4) Uani 1 1 d . . .
N5 N 1.04290(18) 1.11236(16) 0.10443(14) 0.0259(4) Uani 1 1 d . . .
N6 N 0.75587(15) 1.03479(12) 0.05450(11) 0.0168(3) Uani 1 1 d . . .
N7 N 0.88747(17) 0.77628(13) 0.29116(12) 0.0241(4) Uani 1 1 d . . .
N8 N 0.9268(2) 1.01235(16) 0.35874(14) 0.0406(5) Uani 1 1 d . . .
N9 N 1.08392(16) 0.29236(14) 0.92324(13) 0.0260(4) Uani 1 1 d . . .
N10 N 1.16574(17) 0.52117(14) 0.97866(13) 0.0261(4) Uani 1 1 d . . .
N11 N 0.3985(2) 0.61735(14) 0.99395(13) 0.0223(4) Uani 1 1 d . . .
N12 N 0.49463(16) 0.72084(13) 0.71563(11) 0.0194(4) Uani 1 1 d . . .
C1 C 0.60896(17) 0.54282(14) 0.30906(13) 0.0148(4) Uani 1 1 d . . .
C2 C 0.63485(17) 0.62250(15) 0.32636(13) 0.0156(4) Uani 1 1 d . . .
C3 C 0.73765(17) 0.27432(15) 0.66693(13) 0.0172(4) Uani 1 1 d . . .
C4 C 0.75669(18) 0.35616(15) 0.68648(13) 0.0170(4) Uani 1 1 d . . .
C5 C 0.56606(18) 0.55519(14) 0.22599(13) 0.0155(4) Uani 1 1 d . . .
C6 C 0.62038(18) 0.72197(15) 0.26270(14) 0.0179(4) Uani 1 1 d . . .
C7 C 0.75465(19) 0.17449(16) 0.73043(14) 0.0218(4) Uani 1 1 d . . .
C8 C 0.78617(18) 0.34787(15) 0.77303(14) 0.0182(4) Uani 1 1 d . . .
C9 C 0.94928(18) 1.08708(15) 0.08910(14) 0.0181(4) Uani 1 1 d . . .
C10 C 0.90452(19) 1.00491(16) 0.14862(14) 0.0214(4) Uani 1 1 d . . .
H10 H 0.9400 0.9670 0.2011 0.026 Uiso 1 1 calc R . .
C11 C 0.81018(18) 0.98105(15) 0.12968(14) 0.0193(4) Uani 1 1 d . . .
H11 H 0.7823 0.9265 0.1693 0.023 Uiso 1 1 calc R . .
C12 C 0.79620(18) 1.11383(15) -0.00342(14) 0.0187(4) Uani 1 1 d . . .
H12 H 0.7580 1.1506 -0.0549 0.022 Uiso 1 1 calc R . .
C13 C 0.89090(18) 1.14135(15) 0.01107(14) 0.0184(4) Uani 1 1 d . . .
H13 H 0.9171 1.1958 -0.0304 0.022 Uiso 1 1 calc R . .
C14 C 0.65231(18) 1.00752(15) 0.03432(14) 0.0201(4) Uani 1 1 d . . .
H14A H 0.6525 0.9380 0.0705 0.024 Uiso 1 1 calc R . .
H14B H 0.6711 1.0045 -0.0300 0.024 Uiso 1 1 calc R . .
C15 C 0.51962(18) 1.08705(15) 0.05540(13) 0.0171(4) Uani 1 1 d . . .
C16 C 0.44103(19) 1.07244(16) 0.14142(14) 0.0210(4) Uani 1 1 d . . .
H16 H 0.4711 1.0140 0.1871 0.025 Uiso 1 1 calc R . .
C17 C 0.3183(2) 1.14490(17) 0.15868(15) 0.0239(5) Uani 1 1 d . . .
H17 H 0.2660 1.1344 0.2159 0.029 Uiso 1 1 calc R . .
C18 C 0.27293(19) 1.23246(16) 0.09181(15) 0.0222(4) Uani 1 1 d . . .
H18 H 0.1906 1.2810 0.1040 0.027 Uiso 1 1 calc R . .
C19 C 0.35054(19) 1.24768(16) 0.00660(15) 0.0228(5) Uani 1 1 d . . .
H19 H 0.3206 1.3069 -0.0385 0.027 Uiso 1 1 calc R . .
C20 C 0.47287(19) 1.17487(16) -0.01188(14) 0.0201(4) Uani 1 1 d . . .
H20 H 0.5239 1.1849 -0.0697 0.024 Uiso 1 1 calc R . .
C21 C 0.94010(17) 0.75165(15) 0.45024(14) 0.0169(4) Uani 1 1 d . . .
C22 C 0.96235(18) 0.83057(16) 0.47156(14) 0.0192(4) Uani 1 1 d . . .
C23 C 1.05657(18) 0.47258(16) 0.80861(14) 0.0184(4) Uani 1 1 d . . .
C24 C 1.08538(18) 0.54981(16) 0.82859(14) 0.0188(4) Uani 1 1 d . . .
C25 C 0.91011(18) 0.76474(15) 0.36204(14) 0.0180(4) Uani 1 1 d . . .
C26 C 0.9448(2) 0.93183(17) 0.40962(15) 0.0270(5) Uani 1 1 d . . .
C27 C 1.07022(18) 0.37168(16) 0.87145(14) 0.0199(4) Uani 1 1 d . . .
C28 C 1.12887(19) 0.53350(16) 0.91233(15) 0.0199(4) Uani 1 1 d . . .
C29 C 0.43032(19) 0.64884(15) 0.90347(14) 0.0183(4) Uani 1 1 d . . .
C30 C 0.33517(19) 0.69808(15) 0.84712(14) 0.0179(4) Uani 1 1 d . . .
H30 H 0.2486 0.7062 0.8728 0.021 Uiso 1 1 calc R . .
C31 C 0.36889(19) 0.73350(15) 0.75601(14) 0.0194(4) Uani 1 1 d . . .
H31 H 0.3046 0.7673 0.7202 0.023 Uiso 1 1 calc R . .
C32 C 0.5882(2) 0.67049(16) 0.76753(15) 0.0222(4) Uani 1 1 d . . .
H32 H 0.6744 0.6605 0.7394 0.027 Uiso 1 1 calc R . .
C33 C 0.56044(19) 0.63420(15) 0.85908(14) 0.0205(4) Uani 1 1 d . . .
H33 H 0.6270 0.5996 0.8929 0.025 Uiso 1 1 calc R . .
C34 C 0.5265(2) 0.77401(16) 0.61843(14) 0.0248(5) Uani 1 1 d . . .
H34A H 0.4600 0.7832 0.5855 0.030 Uiso 1 1 calc R . .
H34B H 0.6085 0.7302 0.5895 0.030 Uiso 1 1 calc R . .
C35 C 0.53555(19) 0.88072(15) 0.61339(13) 0.0182(4) Uani 1 1 d . . .
C36 C 0.42404(19) 0.96737(16) 0.62225(14) 0.0221(4) Uani 1 1 d . . .
H36 H 0.3434 0.9604 0.6296 0.027 Uiso 1 1 calc R . .
C37 C 0.4324(2) 1.06386(16) 0.62023(14) 0.0244(5) Uani 1 1 d . . .
H37 H 0.3573 1.1216 0.6267 0.029 Uiso 1 1 calc R . .
C38 C 0.5526(2) 1.07517(16) 0.60865(14) 0.0226(4) Uani 1 1 d . . .
H38 H 0.5583 1.1405 0.6066 0.027 Uiso 1 1 calc R . .
C39 C 0.6634(2) 0.98896(16) 0.60016(14) 0.0219(4) Uani 1 1 d . . .
H39 H 0.7441 0.9960 0.5927 0.026 Uiso 1 1 calc R . .
C40 C 0.65511(19) 0.89241(16) 0.60260(14) 0.0210(4) Uani 1 1 d . . .
H40 H 0.7303 0.8346 0.5970 0.025 Uiso 1 1 calc R . .
H11A H 0.453(2) 0.5980(17) 1.0236(15) 0.016(6) Uiso 1 1 d . . .
H11B H 0.319(2) 0.6239(18) 1.0171(16) 0.031(7) Uiso 1 1 d . . .
H5B H 1.063(2) 1.1643(19) 0.0688(16) 0.029(7) Uiso 1 1 d . . .
H5A H 1.085(2) 1.0725(18) 0.1518(16) 0.026(6) Uiso 1 1 d . . .

loop_
_atom_site_aniso_label
_atom_site_aniso_U_11
_atom_site_aniso_U_22
_atom_site_aniso_U_33
_atom_site_aniso_U_23
_atom_site_aniso_U_13
_atom_site_aniso_U_12
Ni1 0.01517(13) 0.01407(13) 0.01251(13) -0.00115(10) -0.00346(10) -0.00613(9)
Ni2 0.01597(13) 0.01560(13) 0.01840(15) -0.00467(10) -0.00306(10) -0.00591(10)
S1 0.0210(2) 0.0153(2) 0.0152(2) -0.00149(19) -0.0055(2) -0.00825(18)
S2 0.0209(2) 0.0151(2) 0.0149(2) -0.00206(19) -0.0058(2) -0.00738(18)
S3 0.0195(2) 0.0164(2) 0.0152(2) -0.00054(19) -0.0048(2) -0.00868(18)
S4 0.0206(2) 0.0162(2) 0.0150(2) -0.00129(19) -0.0055(2) -0.00801(18)
S5 0.0209(2) 0.0142(2) 0.0212(3) -0.0038(2) -0.0060(2) -0.00667(19)
S6 0.0238(3) 0.0186(3) 0.0219(3) -0.0053(2) -0.0056(2) -0.0098(2)
S7 0.0212(2) 0.0179(2) 0.0213(3) -0.0035(2) -0.0065(2) -0.00826(19)
S8 0.0206(2) 0.0187(2) 0.0205(3) -0.0055(2) -0.0039(2) -0.00816(19)
N1 0.0235(9) 0.0222(9) 0.0180(9) -0.0020(7) -0.0041(7) -0.0099(7)
N2 0.0373(10) 0.0203(10) 0.0216(10) -0.0023(8) -0.0092(8) -0.0094(8)
N3 0.0418(11) 0.0268(11) 0.0267(11) 0.0049(9) -0.0133(9) -0.0168(9)
N4 0.0224(9) 0.0308(10) 0.0195(10) -0.0022(8) -0.0053(8) -0.0115(8)
N5 0.0261(10) 0.0240(10) 0.0307(12) -0.0006(9) -0.0133(9) -0.0099(8)
N6 0.0186(8) 0.0153(8) 0.0173(9) -0.0023(7) -0.0050(7) -0.0063(6)
N7 0.0286(9) 0.0204(9) 0.0234(10) -0.0034(8) -0.0071(8) -0.0075(7)
N8 0.0771(16) 0.0292(11) 0.0301(12) 0.0006(9) -0.0196(11) -0.0316(11)
N9 0.0249(9) 0.0260(10) 0.0308(11) -0.0029(8) -0.0100(8) -0.0114(8)
N10 0.0262(9) 0.0311(10) 0.0240(10) -0.0080(8) -0.0031(8) -0.0121(8)
N11 0.0262(10) 0.0218(10) 0.0183(10) -0.0017(8) -0.0059(9) -0.0078(8)
N12 0.0274(9) 0.0179(9) 0.0156(9) -0.0040(7) -0.0004(7) -0.0125(7)
C1 0.0141(9) 0.0145(9) 0.0145(10) -0.0031(8) -0.0022(8) -0.0033(7)
C2 0.0132(9) 0.0179(10) 0.0144(10) -0.0037(8) -0.0029(8) -0.0032(7)
C3 0.0136(9) 0.0206(10) 0.0151(10) 0.0003(8) -0.0032(8) -0.0060(7)
C4 0.0143(9) 0.0195(10) 0.0144(10) -0.0009(8) -0.0012(8) -0.0054(7)
C5 0.0168(9) 0.0124(9) 0.0167(10) -0.0019(8) -0.0012(8) -0.0061(7)
C6 0.0192(10) 0.0182(10) 0.0174(10) -0.0068(8) -0.0036(8) -0.0050(8)
C7 0.0242(10) 0.0233(11) 0.0202(11) -0.0026(9) -0.0064(9) -0.0101(8)
C8 0.0153(9) 0.0191(10) 0.0191(11) -0.0013(8) -0.0012(8) -0.0077(8)
C9 0.0168(9) 0.0159(10) 0.0217(11) -0.0080(8) -0.0037(8) -0.0022(7)
C10 0.0217(10) 0.0212(10) 0.0202(11) -0.0013(8) -0.0086(9) -0.0048(8)
C11 0.0211(10) 0.0187(10) 0.0171(10) -0.0009(8) -0.0037(8) -0.0072(8)
C12 0.0220(10) 0.0169(10) 0.0157(10) -0.0011(8) -0.0056(8) -0.0049(8)
C13 0.0196(10) 0.0146(10) 0.0198(11) -0.0023(8) -0.0021(8) -0.0060(8)
C14 0.0229(10) 0.0189(10) 0.0231(11) -0.0029(8) -0.0074(9) -0.0109(8)
C15 0.0193(9) 0.0188(10) 0.0185(10) -0.0030(8) -0.0059(8) -0.0109(8)
C16 0.0266(11) 0.0225(11) 0.0171(11) 0.0018(8) -0.0082(9) -0.0129(8)
C17 0.0244(11) 0.0330(12) 0.0185(11) -0.0059(9) -0.0010(9) -0.0158(9)
C18 0.0202(10) 0.0225(11) 0.0273(12) -0.0065(9) -0.0064(9) -0.0085(8)
C19 0.0255(11) 0.0201(11) 0.0245(12) 0.0008(9) -0.0108(9) -0.0092(8)
C20 0.0236(10) 0.0226(11) 0.0180(11) 0.0012(8) -0.0065(9) -0.0139(8)
C21 0.0127(9) 0.0159(10) 0.0200(11) -0.0040(8) -0.0016(8) -0.0033(7)
C22 0.0188(10) 0.0189(10) 0.0209(11) -0.0045(8) -0.0010(8) -0.0088(8)
C23 0.0140(9) 0.0224(10) 0.0190(11) -0.0050(8) -0.0017(8) -0.0063(8)
C24 0.0143(9) 0.0211(10) 0.0195(11) -0.0063(8) 0.0001(8) -0.0048(8)
C25 0.0158(9) 0.0130(9) 0.0250(12) -0.0042(8) -0.0016(8) -0.0056(7)
C26 0.0393(13) 0.0258(12) 0.0234(12) -0.0058(10) -0.0072(10) -0.0174(10)
C27 0.0163(10) 0.0231(11) 0.0236(11) -0.0069(9) -0.0048(9) -0.0078(8)
C28 0.0178(10) 0.0204(10) 0.0221(11) -0.0068(9) 0.0014(9) -0.0086(8)
C29 0.0262(10) 0.0124(9) 0.0195(11) -0.0049(8) -0.0048(9) -0.0080(8)
C30 0.0206(10) 0.0158(10) 0.0204(11) -0.0064(8) -0.0016(8) -0.0086(8)
C31 0.0257(10) 0.0178(10) 0.0196(11) -0.0050(8) -0.0067(9) -0.0100(8)
C32 0.0219(10) 0.0211(11) 0.0270(12) -0.0064(9) -0.0016(9) -0.0116(8)
C33 0.0237(10) 0.0158(10) 0.0256(12) -0.0030(8) -0.0084(9) -0.0087(8)
C34 0.0375(12) 0.0254(11) 0.0150(11) -0.0050(9) 0.0011(9) -0.0174(10)
C35 0.0241(10) 0.0204(10) 0.0105(10) -0.0029(8) 0.0012(8) -0.0108(8)
C36 0.0207(10) 0.0273(11) 0.0184(11) -0.0026(9) -0.0014(9) -0.0111(8)
C37 0.0256(11) 0.0198(11) 0.0229(12) -0.0032(9) -0.0027(9) -0.0043(8)
C38 0.0325(11) 0.0181(10) 0.0194(11) -0.0045(8) -0.0017(9) -0.0123(9)
C39 0.0235(10) 0.0266(11) 0.0185(11) -0.0040(9) -0.0002(9) -0.0143(9)
C40 0.0209(10) 0.0218(11) 0.0173(11) -0.0049(8) -0.0003(8) -0.0054(8)

loop_
_atom_type_symbol
_atom_type_description
_atom_type_scat_dispersion_real
_atom_type_scat_dispersion_imag
_atom_type_scat_source
C C 0.0033 0.0016 'International Tables Vol C Tables 4.2.6.8 and 6.1.1.4'
H H 0.0000 0.0000 'International Tables Vol C Tables 4.2.6.8 and 6.1.1.4'
N N 0.0061 0.0033 'International Tables Vol C Tables 4.2.6.8 and 6.1.1.4'
S S 0.1246 0.1234 'International Tables Vol C Tables 4.2.6.8 and 6.1.1.4'
Ni Ni 0.3393 1.1124 'International Tables Vol C Tables 4.2.6.8 and 6.1.1.4'

loop_
_geom_angle_atom_site_label_1
_geom_angle_atom_site_label_2
_geom_angle_atom_site_label_3
_geom_angle
_geom_angle_site_symmetry_1
_geom_angle_site_symmetry_3
_geom_angle_publ_flag
S3 Ni1 S1 86.90(2) . . ?
S3 Ni1 S4 92.90(2) . . ?
S1 Ni1 S4 178.44(2) . . ?
S3 Ni1 S2 177.68(2) . . ?
S1 Ni1 S2 92.76(2) . . ?
S4 Ni1 S2 87.51(2) . . ?
S7 Ni2 S8 92.50(2) . . ?
S7 Ni2 S6 179.84(2) . . ?
S8 Ni2 S6 87.62(2) . . ?
S7 Ni2 S5 87.31(2) . . ?
S8 Ni2 S5 177.93(2) . . ?
S6 Ni2 S5 92.57(2) . . ?
C1 S1 Ni1 103.18(7) . . ?
C2 S2 Ni1 102.88(7) . . ?
C3 S3 Ni1 103.13(7) . . ?
C4 S4 Ni1 102.98(7) . . ?
C21 S5 Ni2 103.01(7) . . ?
C22 S6 Ni2 103.22(7) . . ?
C23 S7 Ni2 103.60(7) . . ?
C24 S8 Ni2 103.32(7) . . ?
C11 N6 C12 119.56(17) . . ?
C11 N6 C14 120.90(16) . . ?
C12 N6 C14 119.55(16) . . ?
C32 N12 C31 119.28(17) . . ?
C32 N12 C34 120.33(17) . . ?
C31 N12 C34 119.91(17) . . ?
C2 C1 C5 121.40(17) . . ?
C2 C1 S1 120.46(15) . . ?
C5 C1 S1 118.13(14) . . ?
C1 C2 C6 121.52(18) . . ?
C1 C2 S2 120.68(15) . . ?
C6 C2 S2 117.80(15) . . ?
C4 C3 C7 121.05(18) . . ?
C4 C3 S3 120.14(15) . . ?
C7 C3 S3 118.80(16) . . ?
C3 C4 C8 121.54(17) . . ?
C3 C4 S4 120.82(15) . . ?
C8 C4 S4 117.62(15) . . ?
N1 C5 C1 179.6(2) . . ?
N2 C6 C2 179.7(2) . . ?
N3 C7 C3 178.8(2) . . ?
N4 C8 C4 178.5(2) . . ?
N5 C9 C13 120.84(18) . . ?
N5 C9 C10 122.42(19) . . ?
C13 C9 C10 116.74(18) . . ?
C11 C10 C9 120.39(19) . . ?
N6 C11 C10 121.44(18) . . ?
N6 C12 C13 122.06(18) . . ?
C12 C13 C9 119.81(18) . . ?
N6 C14 C15 112.11(16) . . ?
C20 C15 C16 119.06(18) . . ?
C20 C15 C14 120.05(18) . . ?
C16 C15 C14 120.87(17) . . ?
C17 C16 C15 120.01(18) . . ?
C18 C17 C16 120.6(2) . . ?
C17 C18 C19 119.65(19) . . ?
C18 C19 C20 120.22(19) . . ?
C19 C20 C15 120.42(19) . . ?
C22 C21 C25 120.79(18) . . ?
C22 C21 S5 120.89(16) . . ?
C25 C21 S5 118.31(15) . . ?
C21 C22 C26 120.45(19) . . ?
C21 C22 S6 120.25(15) . . ?
C26 C22 S6 119.28(16) . . ?
C24 C23 C27 120.54(18) . . ?
C24 C23 S7 120.07(15) . . ?
C27 C23 S7 119.39(15) . . ?
C23 C24 C28 121.58(18) . . ?
C23 C24 S8 120.50(16) . . ?
C28 C24 S8 117.92(15) . . ?
N7 C25 C21 178.8(2) . . ?
N8 C26 C22 177.2(2) . . ?
N9 C27 C23 177.3(2) . . ?
N10 C28 C24 178.7(2) . . ?
N11 C29 C30 121.41(19) . . ?
N11 C29 C33 121.90(19) . . ?
C30 C29 C33 116.69(18) . . ?
C31 C30 C29 120.47(18) . . ?
C30 C31 N12 121.44(19) . . ?
N12 C32 C33 121.99(18) . . ?
C32 C33 C29 120.05(19) . . ?
N12 C34 C35 110.25(17) . . ?
C40 C35 C36 119.22(19) . . ?
C40 C35 C34 120.42(18) . . ?
C36 C35 C34 120.33(18) . . ?
C37 C36 C35 120.20(19) . . ?
C36 C37 C38 120.25(19) . . ?
C39 C38 C37 119.54(19) . . ?
C40 C39 C38 120.25(19) . . ?
C39 C40 C35 120.54(19) . . ?

loop_
_geom_bond_atom_site_label_1
_geom_bond_atom_site_label_2
_geom_bond_distance
_geom_bond_site_symmetry_2
_geom_bond_publ_flag
Ni1 S3 2.1442(6) . ?
Ni1 S1 2.1463(6) . ?
Ni1 S4 2.1471(6) . ?
Ni1 S2 2.1489(6) . ?
Ni2 S7 2.1466(6) . ?
Ni2 S8 2.1501(6) . ?
Ni2 S6 2.1518(6) . ?
Ni2 S5 2.1536(6) . ?
S1 C1 1.7131(19) . ?
S2 C2 1.717(2) . ?
S3 C3 1.721(2) . ?
S4 C4 1.7133(19) . ?
S5 C21 1.7167(19) . ?
S6 C22 1.720(2) . ?
S7 C23 1.716(2) . ?
S8 C24 1.716(2) . ?
N1 C5 1.149(3) . ?
N2 C6 1.148(3) . ?
N3 C7 1.151(3) . ?
N4 C8 1.154(3) . ?
N5 C9 1.333(2) . ?
N6 C11 1.350(2) . ?
N6 C12 1.349(2) . ?
N6 C14 1.493(2) . ?
N7 C25 1.146(3) . ?
N8 C26 1.151(3) . ?
N9 C27 1.146(3) . ?
N10 C28 1.154(3) . ?
N11 C29 1.332(3) . ?
N12 C32 1.353(3) . ?
N12 C31 1.359(2) . ?
N12 C34 1.486(2) . ?
C1 C2 1.365(3) . ?
C1 C5 1.437(3) . ?
C2 C6 1.431(3) . ?
C3 C4 1.368(3) . ?
C3 C7 1.431(3) . ?
C4 C8 1.429(3) . ?
C9 C13 1.410(3) . ?
C9 C10 1.414(3) . ?
C10 C11 1.356(3) . ?
C12 C13 1.358(3) . ?
C14 C15 1.510(3) . ?
C15 C20 1.389(3) . ?
C15 C16 1.396(3) . ?
C16 C17 1.385(3) . ?
C17 C18 1.380(3) . ?
C18 C19 1.383(3) . ?
C19 C20 1.387(3) . ?
C21 C22 1.363(3) . ?
C21 C25 1.439(3) . ?
C22 C26 1.435(3) . ?
C23 C24 1.373(3) . ?
C23 C27 1.441(3) . ?
C24 C28 1.436(3) . ?
C29 C30 1.411(3) . ?
C29 C33 1.413(3) . ?
C30 C31 1.352(3) . ?
C32 C33 1.352(3) . ?
C34 C35 1.512(3) . ?
C35 C40 1.387(3) . ?
C35 C36 1.386(3) . ?
C36 C37 1.378(3) . ?
C37 C38 1.389(3) . ?
C38 C39 1.378(3) . ?
C39 C40 1.377(3) . ?
